data_7235436
loop_
_publ_author_name
'Zhong, Keli'
'Zhou, Xue'
'Hou, Ruibin'
'Zhou, Pei'
'Hou, Shuhua'
'Bian, Yanjiang'
'Zhang, Gang'
'Tang, Lijun'
'Shang, Xiaohong'

_publ_section_title
;
 A water-soluble highly sensitive and selective fluorescent sensor for
 Hg2+ based on 2-(2-(8-hydroxyquinolin)-yl)benzimidazole via
 ligand-to-metal charge transfer (LMCT)
;
_journal_issue 32
_journal_name_full 'RSC Advances'
_journal_page_first 16612
_journal_paper_doi 10.1039/c4ra00060a
_journal_volume 4
_journal_year 2014
_chemical_formula_sum 'C21 H21 Cl2 Hg N3 O3'
_chemical_formula_weight 634.90
_space_group_IT_number 2
_space_group_name_Hall '-P 1'
_space_group_name_H-M_alt 'P -1'
_symmetry_cell_setting triclinic
_symmetry_space_group_name_H-M 'P -1'
_atom_sites_solution_hydrogens geom
_atom_sites_solution_primary direct
_atom_sites_solution_secondary difmap
_audit_creation_method SHELXL-97
_cell_angle_alpha 90.6200(10)
_cell_angle_beta 92.7180(10)
_cell_angle_gamma 105.5080(10)
_cell_formula_units_Z 2
_cell_length_a 9.9298(4)
_cell_length_b 11.1960(5)
_cell_length_c 12.2592(5)
_cell_measurement_temperature 296(2)
_cell_measurement_theta_max 25.00
_cell_measurement_theta_min 1.66
_cell_volume 1311.42(10)
_computing_cell_refinement 'SMART (Bruker, 2001)'
_computing_data_collection 'SMART (Bruker, 2001)'
_computing_data_reduction 'SAINT+ (Bruker, 1999)'
_computing_molecular_graphics 'PLATON (Spek, 2003)'
_computing_publication_material 'SHELXTL (1998)'
_computing_structure_refinement 'SHELXL-97 (Sheldrick, 2008)'
_computing_structure_solution 'SHELXS-97 (Sheldrick, 2008)'
_diffrn_ambient_temperature 296(2)
_diffrn_measured_fraction_theta_full 0.995
_diffrn_measured_fraction_theta_max 0.995
_diffrn_measurement_device_type 'CCD area detector'
_diffrn_measurement_method 'phi and omega scans'
_diffrn_radiation_monochromator graphite
_diffrn_radiation_source 'fine-focus sealed tube'
_diffrn_radiation_type MoK\a
_diffrn_radiation_wavelength 0.71073
_diffrn_reflns_av_R_equivalents 0.0127
_diffrn_reflns_av_sigmaI/netI 0.0235
_diffrn_reflns_limit_h_max 11
_diffrn_reflns_limit_h_min -11
_diffrn_reflns_limit_k_max 13
_diffrn_reflns_limit_k_min -9
_diffrn_reflns_limit_l_max 14
_diffrn_reflns_limit_l_min -14
_diffrn_reflns_number 6733
_diffrn_reflns_theta_full 25.00
_diffrn_reflns_theta_max 25.00
_diffrn_reflns_theta_min 1.66
_exptl_absorpt_coefficient_mu 6.095
_exptl_absorpt_correction_T_max 0.614
_exptl_absorpt_correction_T_min 0.549
_exptl_absorpt_correction_type multi-scan
_exptl_absorpt_process_details SADABS
_exptl_crystal_colour YELLOW
_exptl_crystal_density_diffrn 1.608
_exptl_crystal_density_method 'not measured'
_exptl_crystal_description BLOCK
_exptl_crystal_F_000 612
_exptl_crystal_size_max 0.10
_exptl_crystal_size_mid 0.09
_exptl_crystal_size_min 0.08
_platon_squeeze_details
;
;
_refine_diff_density_max 1.062
_refine_diff_density_min -1.039
_refine_diff_density_rms 0.090
_refine_ls_extinction_method none
_refine_ls_goodness_of_fit_ref 1.008
_refine_ls_hydrogen_treatment constr
_refine_ls_matrix_type full
_refine_ls_number_parameters 271
_refine_ls_number_reflns 4593
_refine_ls_number_restraints 0
_refine_ls_restrained_S_all 1.008
_refine_ls_R_factor_all 0.0285
_refine_ls_R_factor_gt 0.0263
_refine_ls_shift/su_max 0.000
_refine_ls_shift/su_mean 0.000
_refine_ls_structure_factor_coef Fsqd
_refine_ls_weighting_details 'calc w=1/[\s^2^(Fo^2^)+(0.0385P)^2^+3.3213P] where P=(Fo^2^+2Fc^2^)/3'
_refine_ls_weighting_scheme calc
_refine_ls_wR_factor_gt 0.0712
_refine_ls_wR_factor_ref 0.0731
_reflns_number_gt 4299
_reflns_number_total 4593
_reflns_threshold_expression >2sigma(I)
_cod_data_source_file c4ra00060a2.cif
_cod_data_source_block zp01
_cod_depositor_comments
;
The following automatic conversions were performed:

data item '_symmetry_cell_setting' value 'Triclinic' was changed to
'triclinic' in accordance with the
/home/saulius/struct/COD-crude-data/automatic-downloads/DataCite-retrospective/RSC/depositions/lib/dictionaries/cif_core.dic
dictionary named 'cif_core.dic' version 2.4.2 last updated on
2011-04-26.

Automatic conversion script
Id: cif_fix_values 6909 2019-04-08 15:41:33Z antanas 
;
_cod_database_code 7235436

loop_
_symmetry_equiv_pos_as_xyz
'x, y, z'
'-x, -y, -z'

loop_
_atom_site_label
_atom_site_type_symbol
_atom_site_fract_x
_atom_site_fract_y
_atom_site_fract_z
_atom_site_U_iso_or_equiv
_atom_site_adp_type
_atom_site_occupancy
_atom_site_symmetry_multiplicity
_atom_site_calc_flag
_atom_site_refinement_flags
Hg1 Hg -0.191744(18) 0.181994(17) 0.275372(15) 0.04142(8) Uani 1 1 d .
Cl1 Cl -0.07467(16) 0.38397(13) 0.21707(13) 0.0638(4) Uani 1 1 d .
N1 N -0.1347(4) 0.0297(3) 0.1724(3) 0.0352(8) Uani 1 1 d .
O1 O -0.1125(4) 0.2571(4) 0.4919(3) 0.0595(10) Uani 1 1 d .
C1 C -0.1891(5) -0.0430(4) 0.0793(3) 0.0354(9) Uani 1 1 d .
Cl2 Cl -0.42535(13) 0.08638(14) 0.32347(12) 0.0592(3) Uani 1 1 d .
N2 N 0.0002(4) -0.0957(3) 0.1435(3) 0.0361(8) Uani 1 1 d .
H2B H 0.0678 -0.1299 0.1522 0.043 Uiso 1 1 calc R
C2 C -0.3043(5) -0.0454(5) 0.0099(4) 0.0485(12) Uani 1 1 d .
H2A H -0.3611 0.0071 0.0211 0.058 Uiso 1 1 calc R
O2 O -0.3329(5) 0.4331(4) 0.5981(4) 0.0724(13) Uani 1 1 d .
N3 N 0.0035(3) 0.1174(3) 0.3688(3) 0.0302(7) Uani 1 1 d .
C3 C -0.3300(6) -0.1297(6) -0.0765(4) 0.0581(15) Uani 1 1 d .
H3A H -0.4056 -0.1332 -0.1254 0.070 Uiso 1 1 calc R
O3 O -0.4566(4) 0.5410(4) 0.7615(3) 0.0626(10) Uani 1 1 d .
C4 C -0.2476(7) -0.2084(6) -0.0925(4) 0.0612(16) Uani 1 1 d .
H4A H -0.2710 -0.2649 -0.1510 0.073 Uiso 1 1 calc R
C5 C -0.1328(6) -0.2073(5) -0.0263(4) 0.0526(13) Uani 1 1 d .
H5A H -0.0768 -0.2601 -0.0391 0.063 Uiso 1 1 calc R
C6 C -0.1042(5) -0.1225(4) 0.0615(3) 0.0368(10) Uani 1 1 d .
C7 C -0.0243(4) -0.0056(4) 0.2076(3) 0.0316(9) Uani 1 1 d .
C8 C 0.0571(4) 0.0441(4) 0.3089(3) 0.0306(8) Uani 1 1 d .
C9 C 0.1824(5) 0.0145(4) 0.3402(4) 0.0390(10) Uani 1 1 d .
H9A H 0.2186 -0.0354 0.2952 0.047 Uiso 1 1 calc R
C10 C 0.2500(5) 0.0599(5) 0.4375(4) 0.0407(10) Uani 1 1 d .
H10A H 0.3322 0.0402 0.4597 0.049 Uiso 1 1 calc R
C11 C 0.1953(5) 0.1365(4) 0.5043(3) 0.0358(9) Uani 1 1 d .
C12 C 0.2602(6) 0.1862(5) 0.6069(4) 0.0479(12) Uani 1 1 d .
H12A H 0.3424 0.1690 0.6327 0.057 Uiso 1 1 calc R
C13 C 0.2008(7) 0.2587(5) 0.6661(4) 0.0572(14) Uani 1 1 d .
H13A H 0.2443 0.2913 0.7328 0.069 Uiso 1 1 calc R
C14 C 0.0762(7) 0.2870(5) 0.6317(4) 0.0551(14) Uani 1 1 d .
H14A H 0.0385 0.3372 0.6751 0.066 Uiso 1 1 calc R
C15 C 0.0105(5) 0.2398(4) 0.5330(4) 0.0415(10) Uani 1 1 d .
C16 C 0.0704(4) 0.1637(4) 0.4667(3) 0.0326(9) Uani 1 1 d .
C17 C -0.2054(11) 0.2978(9) 0.5598(6) 0.109(4) Uani 1 1 d .
H17A H -0.2979 0.2410 0.5482 0.131 Uiso 1 1 calc R
H17B H -0.1751 0.2914 0.6354 0.131 Uiso 1 1 calc R
C18 C -0.2162(12) 0.4123(10) 0.5450(8) 0.133(5) Uani 1 1 d .
H18A H -0.2266 0.4260 0.4674 0.160 Uiso 1 1 calc R
H18B H -0.1311 0.4713 0.5736 0.160 Uiso 1 1 calc R
C19 C -0.3172(7) 0.5604(6) 0.6090(5) 0.0615(15) Uani 1 1 d .
H19A H -0.3030 0.5983 0.5382 0.074 Uiso 1 1 calc R
H19B H -0.2359 0.5979 0.6569 0.074 Uiso 1 1 calc R
C20 C -0.4439(7) 0.5823(5) 0.6550(5) 0.0598(15) Uani 1 1 d .
H20A H -0.4381 0.6701 0.6542 0.072 Uiso 1 1 calc R
H20B H -0.5260 0.5387 0.6104 0.072 Uiso 1 1 calc R
C21 C -0.5732(8) 0.5608(7) 0.8096(8) 0.096(3) Uani 1 1 d .
H21A H -0.5775 0.5300 0.8824 0.144 Uiso 1 1 calc R
H21B H -0.6564 0.5182 0.7673 0.144 Uiso 1 1 calc R
H21C H -0.5661 0.6480 0.8121 0.144 Uiso 1 1 calc R

loop_
_atom_site_aniso_label
_atom_site_aniso_U_11
_atom_site_aniso_U_22
_atom_site_aniso_U_33
_atom_site_aniso_U_23
_atom_site_aniso_U_13
_atom_site_aniso_U_12
Hg1 0.03700(11) 0.04417(12) 0.04784(12) -0.00077(8) 0.00341(7) 0.01898(8)
Cl1 0.0664(9) 0.0481(7) 0.0754(9) 0.0122(7) 0.0079(7) 0.0113(6)
N1 0.0319(18) 0.038(2) 0.0367(19) -0.0009(15) 0.0020(15) 0.0121(16)
O1 0.075(3) 0.086(3) 0.0386(18) -0.0004(18) 0.0114(17) 0.057(2)
C1 0.036(2) 0.037(2) 0.031(2) 0.0010(17) 0.0024(17) 0.0059(18)
Cl2 0.0351(6) 0.0712(9) 0.0717(9) 0.0011(7) 0.0072(6) 0.0144(6)
N2 0.042(2) 0.038(2) 0.0325(18) -0.0039(15) 0.0020(15) 0.0191(17)
C2 0.040(3) 0.051(3) 0.051(3) 0.005(2) -0.005(2) 0.006(2)
O2 0.098(3) 0.070(3) 0.075(3) 0.021(2) 0.048(2) 0.059(3)
N3 0.0317(17) 0.0322(18) 0.0290(17) -0.0017(14) 0.0024(14) 0.0125(14)
C3 0.056(3) 0.063(4) 0.044(3) 0.000(3) -0.014(2) 0.000(3)
O3 0.064(2) 0.067(3) 0.069(3) -0.006(2) 0.010(2) 0.038(2)
C4 0.077(4) 0.055(3) 0.041(3) -0.013(2) -0.001(3) 0.000(3)
C5 0.068(3) 0.044(3) 0.043(3) -0.010(2) 0.003(2) 0.010(3)
C6 0.045(2) 0.034(2) 0.030(2) 0.0008(17) 0.0032(18) 0.0086(19)
C7 0.034(2) 0.034(2) 0.031(2) -0.0006(17) 0.0064(16) 0.0140(17)
C8 0.030(2) 0.031(2) 0.033(2) -0.0005(17) 0.0054(16) 0.0109(17)
C9 0.037(2) 0.044(3) 0.041(2) -0.005(2) 0.0024(19) 0.021(2)
C10 0.033(2) 0.049(3) 0.044(2) 0.002(2) -0.0014(19) 0.018(2)
C11 0.036(2) 0.037(2) 0.033(2) 0.0001(18) 0.0013(17) 0.0076(19)
C12 0.050(3) 0.048(3) 0.040(3) 0.001(2) -0.009(2) 0.005(2)
C13 0.079(4) 0.046(3) 0.039(3) -0.008(2) -0.008(3) 0.004(3)
C14 0.088(4) 0.047(3) 0.034(2) -0.004(2) 0.010(3) 0.024(3)
C15 0.060(3) 0.037(2) 0.032(2) 0.0011(18) 0.004(2) 0.021(2)
C16 0.038(2) 0.031(2) 0.029(2) 0.0009(16) 0.0031(17) 0.0101(18)
C17 0.173(9) 0.156(8) 0.057(4) 0.024(4) 0.046(5) 0.140(8)
C18 0.182(10) 0.167(9) 0.120(7) 0.091(7) 0.108(7) 0.148(9)
C19 0.073(4) 0.056(3) 0.058(3) 0.008(3) 0.007(3) 0.020(3)
C20 0.077(4) 0.048(3) 0.065(4) -0.012(3) -0.015(3) 0.037(3)
C21 0.080(5) 0.069(5) 0.141(7) -0.030(5) 0.044(5) 0.018(4)

loop_
_atom_type_symbol
_atom_type_description
_atom_type_scat_dispersion_real
_atom_type_scat_dispersion_imag
_atom_type_scat_source
C C 0.0033 0.0016 'International Tables Vol C Tables 4.2.6.8 and 6.1.1.4'
H H 0.0000 0.0000 'International Tables Vol C Tables 4.2.6.8 and 6.1.1.4'
N N 0.0061 0.0033 'International Tables Vol C Tables 4.2.6.8 and 6.1.1.4'
O O 0.0106 0.0060 'International Tables Vol C Tables 4.2.6.8 and 6.1.1.4'
Cl Cl 0.1484 0.1585 'International Tables Vol C Tables 4.2.6.8 and 6.1.1.4'
Hg Hg -2.3894 9.2266 'International Tables Vol C Tables 4.2.6.8 and 6.1.1.4'

loop_
_geom_angle_atom_site_label_1
_geom_angle_atom_site_label_2
_geom_angle_atom_site_label_3
_geom_angle
N1 Hg1 Cl1 111.26(10)
N1 Hg1 Cl2 103.47(10)
Cl1 Hg1 Cl2 133.82(5)
N1 Hg1 N3 69.88(12)
Cl1 Hg1 N3 101.51(9)
Cl2 Hg1 N3 118.81(9)
C7 N1 C1 106.2(4)
C7 N1 Hg1 116.6(3)
C1 N1 Hg1 137.1(3)
C15 O1 C17 121.6(5)
C2 C1 N1 130.9(5)
C2 C1 C6 121.2(4)
N1 C1 C6 107.8(4)
C7 N2 C6 106.8(4)
C3 C2 C1 116.5(5)
C19 O2 C18 109.4(6)
C8 N3 C16 118.8(4)
C8 N3 Hg1 114.4(3)
C16 N3 Hg1 126.1(3)
C4 C3 C2 122.0(5)
C20 O3 C21 112.9(6)
C5 C4 C3 122.9(5)
C4 C5 C6 116.2(5)
N2 C6 C5 132.3(5)
N2 C6 C1 106.5(4)
C5 C6 C1 121.2(4)
N1 C7 N2 112.7(4)
N1 C7 C8 122.7(4)
N2 C7 C8 124.5(4)
N3 C8 C9 122.7(4)
N3 C8 C7 115.2(4)
C9 C8 C7 122.1(4)
C10 C9 C8 119.1(4)
C9 C10 C11 119.9(4)
C10 C11 C16 117.7(4)
C10 C11 C12 122.7(4)
C16 C11 C12 119.5(4)
C13 C12 C11 119.1(5)
C12 C13 C14 123.0(5)
C15 C14 C13 119.4(5)
O1 C15 C14 125.2(5)
O1 C15 C16 115.1(4)
C14 C15 C16 119.7(5)
N3 C16 C11 121.7(4)
N3 C16 C15 118.9(4)
C11 C16 C15 119.4(4)
C18 C17 O1 116.5(7)
C17 C18 O2 111.5(7)
O2 C19 C20 109.6(5)
O3 C20 C19 110.4(5)

loop_
_geom_bond_atom_site_label_1
_geom_bond_atom_site_label_2
_geom_bond_distance
Hg1 N1 2.315(4)
Hg1 Cl1 2.3841(14)
Hg1 Cl2 2.3853(13)
Hg1 N3 2.480(3)
N1 C7 1.317(5)
N1 C1 1.394(6)
O1 C15 1.361(6)
O1 C17 1.428(7)
C1 C2 1.386(7)
C1 C6 1.402(7)
N2 C7 1.351(5)
N2 C6 1.379(6)
C2 C3 1.379(8)
O2 C19 1.396(7)
O2 C18 1.427(8)
N3 C8 1.325(5)
N3 C16 1.370(5)
C3 C4 1.372(9)
O3 C20 1.390(7)
O3 C21 1.391(8)
C4 C5 1.365(8)
C5 C6 1.396(7)
C7 C8 1.468(6)
C8 C9 1.408(6)
C9 C10 1.364(6)
C10 C11 1.406(7)
C11 C16 1.412(6)
C11 C12 1.422(6)
C12 C13 1.348(8)
C13 C14 1.405(9)
C14 C15 1.376(7)
C15 C16 1.430(6)
C17 C18 1.329(11)
C19 C20 1.480(9)

loop_
_platon_squeeze_void_nr
_platon_squeeze_void_average_x
_platon_squeeze_void_average_y
_platon_squeeze_void_average_z
_platon_squeeze_void_volume
_platon_squeeze_void_count_electrons
_platon_squeeze_void_content
1 0.000 0.500 1.000 295 76 ' '
